data_7046628
loop_
_publ_author_name
'Keweloh, Lukas'
'Aders, Niklas'
'Hepp, Alexander'
'Pleschka, Damian'
'W\"urthwein, Ernst-Ulrich'
'Uhl, Werner'

_publ_section_title
;
 A P-H functionalized Al/P-based frustrated Lewis pair -
 hydrophosphination of nitriles, ring opening with cyclopropenones and
 evidence of P[double bond, length as m-dash]C double bond formation.
;
_journal_issue 25
_journal_name_full 'Dalton transactions (Cambridge, England : 2003)'
_journal_page_first 8402
_journal_page_last 8417
_journal_paper_doi 10.1039/c8dt01836g
_journal_volume 47
_journal_year 2018
_chemical_formula_sum 'C42 H78 Al P S Si6'
_chemical_formula_weight 841.59
_space_group_crystal_system triclinic
_space_group_IT_number 2
_space_group_name_Hall '-P 1'
_space_group_name_H-M_alt 'P -1'
_symmetry_space_group_name_Hall '-P 1'
_symmetry_space_group_name_H-M 'P -1'
_atom_sites_solution_hydrogens geom
_audit_creation_method SHELXL-2014/7
_audit_update_record
;
2018-05-02 deposited with the CCDC.
2018-06-06 downloaded from the CCDC.
;
_cell_angle_alpha 88.172(4)
_cell_angle_beta 75.082(4)
_cell_angle_gamma 71.814(4)
_cell_formula_units_Z 2
_cell_length_a 11.0869(13)
_cell_length_b 13.6623(16)
_cell_length_c 18.142(2)
_cell_measurement_reflns_used 9994
_cell_measurement_temperature 100(2)
_cell_measurement_theta_max 30.03
_cell_measurement_theta_min 2.65
_cell_volume 2519.2(5)
_computing_cell_refinement 'Bruker SAINT'
_computing_data_collection 'Bruker APEX2'
_computing_data_reduction 'Bruker SAINT'
_computing_molecular_graphics 'Bruker SHELXTL'
_computing_publication_material 'Bruker SHELXTL'
_computing_structure_refinement 'SHELXL-2014 (Sheldrick 2014)'
_computing_structure_solution 'SHELXS-97 (Sheldrick 2008)'
_diffrn_ambient_temperature 100(2)
_diffrn_measured_fraction_theta_full 0.986
_diffrn_measured_fraction_theta_max 0.987
_diffrn_measurement_device_type 'CCD area detector'
_diffrn_measurement_method 'omega scans'
_diffrn_radiation_type MoK\a
_diffrn_radiation_wavelength 0.71073
_diffrn_reflns_av_R_equivalents 0.0297
_diffrn_reflns_av_unetI/netI 0.0378
_diffrn_reflns_Laue_measured_fraction_full 0.986
_diffrn_reflns_Laue_measured_fraction_max 0.987
_diffrn_reflns_limit_h_max 15
_diffrn_reflns_limit_h_min -15
_diffrn_reflns_limit_k_max 19
_diffrn_reflns_limit_k_min -19
_diffrn_reflns_limit_l_max 25
_diffrn_reflns_limit_l_min -25
_diffrn_reflns_number 39404
_diffrn_reflns_point_group_measured_fraction_full 0.986
_diffrn_reflns_point_group_measured_fraction_max 0.987
_diffrn_reflns_theta_full 25.242
_diffrn_reflns_theta_max 30.083
_diffrn_reflns_theta_min 2.003
_diffrn_source microsource
_exptl_absorpt_coefficient_mu 0.283
_exptl_absorpt_correction_type empirical
_exptl_absorpt_process_details SADABS
_exptl_crystal_colour orange
_exptl_crystal_density_diffrn 1.109
_exptl_crystal_description block
_exptl_crystal_F_000 916
_exptl_crystal_size_max 0.430
_exptl_crystal_size_mid 0.210
_exptl_crystal_size_min 0.130
_exptl_transmission_factor_max 0.7460
_exptl_transmission_factor_min 0.6952
_refine_diff_density_max 0.968
_refine_diff_density_min -0.437
_refine_diff_density_rms 0.056
_refine_ls_extinction_method none
_refine_ls_goodness_of_fit_ref 1.034
_refine_ls_hydrogen_treatment constr
_refine_ls_matrix_type full
_refine_ls_number_parameters 482
_refine_ls_number_reflns 14643
_refine_ls_number_restraints 0
_refine_ls_restrained_S_all 1.034
_refine_ls_R_factor_all 0.0463
_refine_ls_R_factor_gt 0.0340
_refine_ls_shift/su_max 0.001
_refine_ls_shift/su_mean 0.000
_refine_ls_structure_factor_coef Fsqd
_refine_ls_weighting_details 'w=1/[\s^2^(Fo^2^)+(0.0401P)^2^+1.0119P] where P=(Fo^2^+2Fc^2^)/3'
_refine_ls_weighting_scheme calc
_refine_ls_wR_factor_gt 0.0846
_refine_ls_wR_factor_ref 0.0897
_reflns_Friedel_coverage 0.000
_reflns_number_gt 12273
_reflns_number_total 14643
_reflns_threshold_expression 'I > 2\s(I)'
_cod_data_source_file c8dt01836g2.cif
_cod_data_source_block sad_a_CCDC2
_cod_depositor_comments 'Adding full bibliography for 7046625--7046631.cif.'
_cod_original_cell_volume 2519.3(5)
_cod_database_code 7046628
_shelx_shelxl_version_number 2014/7
_shelx_space_group_comment
;
The symmetry employed for this shelxl refinement is uniquely defined
by the following loop, which should always be used as a source of
symmetry information in preference to the above space-group names.
They are only intended as comments.
;
_shelx_estimated_absorpt_t_min 0.888
_shelx_estimated_absorpt_t_max 0.964

loop_
_space_group_symop_operation_xyz
'x, y, z'
'-x, -y, -z'

loop_
_atom_site_label
_atom_site_type_symbol
_atom_site_fract_x
_atom_site_fract_y
_atom_site_fract_z
_atom_site_U_iso_or_equiv
_atom_site_adp_type
_atom_site_occupancy
_atom_site_site_symmetry_order
_atom_site_calc_flag
_atom_site_refinement_flags_posn
_atom_site_refinement_flags_adp
_atom_site_disorder_assembly
_atom_site_disorder_group
Al1 Al 0.38754(3) 0.15286(3) 0.23705(2) 0.01033(7) Uani 1 1 d . . . .
C10 C 0.57776(11) 0.10077(9) 0.18010(7) 0.0127(2) Uani 1 1 d . . . .
H10 H 0.5845 0.0411 0.1508 0.015 Uiso 1 1 calc R U . .
Si11 Si 0.64691(3) 0.18230(3) 0.10736(2) 0.01519(7) Uani 1 1 d . . . .
C111 C 0.82185(13) 0.11024(12) 0.05666(8) 0.0256(3) Uani 1 1 d . . . .
H11A H 0.8737 0.0928 0.0930 0.031 Uiso 1 1 calc R U . .
H11B H 0.8563 0.1528 0.0194 0.031 Uiso 1 1 calc R U . .
H11C H 0.8251 0.0482 0.0317 0.031 Uiso 1 1 calc R U . .
C112 C 0.56511(13) 0.21677(12) 0.02725(8) 0.0233(3) Uani 1 1 d . . . .
H11D H 0.5802 0.1554 -0.0027 0.028 Uiso 1 1 calc R U . .
H11E H 0.6010 0.2639 -0.0045 0.028 Uiso 1 1 calc R U . .
H11F H 0.4723 0.2487 0.0479 0.028 Uiso 1 1 calc R U . .
C113 C 0.63790(18) 0.30861(11) 0.14941(9) 0.0310(3) Uani 1 1 d . . . .
H11G H 0.5514 0.3402 0.1820 0.037 Uiso 1 1 calc R U . .
H11H H 0.6563 0.3533 0.1091 0.037 Uiso 1 1 calc R U . .
H11I H 0.7014 0.2972 0.1787 0.037 Uiso 1 1 calc R U . .
Si12 Si 0.68648(3) 0.04761(3) 0.24598(2) 0.01664(7) Uani 1 1 d . . . .
C121 C 0.59686(16) 0.00678(12) 0.33816(9) 0.0291(3) Uani 1 1 d . . . .
H12A H 0.5587 -0.0435 0.3275 0.035 Uiso 1 1 calc R U . .
H12B H 0.5286 0.0657 0.3657 0.035 Uiso 1 1 calc R U . .
H12C H 0.6575 -0.0227 0.3684 0.035 Uiso 1 1 calc R U . .
C122 C 0.76045(14) 0.14111(12) 0.27517(9) 0.0256(3) Uani 1 1 d . . . .
H12D H 0.8062 0.1117 0.3129 0.031 Uiso 1 1 calc R U . .
H12E H 0.6920 0.2039 0.2962 0.031 Uiso 1 1 calc R U . .
H12F H 0.8211 0.1557 0.2314 0.031 Uiso 1 1 calc R U . .
C123 C 0.82614(14) -0.07073(11) 0.20216(9) 0.0275(3) Uani 1 1 d . . . .
H12G H 0.8848 -0.0522 0.1593 0.033 Uiso 1 1 calc R U . .
H12H H 0.7921 -0.1201 0.1854 0.033 Uiso 1 1 calc R U . .
H12I H 0.8730 -0.1003 0.2394 0.033 Uiso 1 1 calc R U . .
C20 C 0.28661(13) 0.05504(10) 0.27924(7) 0.0188(2) Uani 1 1 d . . A 1
H20 H 0.2204 0.0768 0.2516 0.023 Uiso 1 1 calc R U A 1
Si21 Si 0.17518(3) 0.08407(3) 0.37828(2) 0.01540(7) Uani 1 1 d . . . .
C211 C 0.25937(14) 0.05209(11) 0.45709(8) 0.0229(3) Uani 1 1 d . . . .
H21A H 0.3131 0.0956 0.4559 0.027 Uiso 1 1 calc R U . .
H21B H 0.3136 -0.0188 0.4505 0.027 Uiso 1 1 calc R U . .
H21C H 0.1946 0.0631 0.5053 0.027 Uiso 1 1 calc R U . .
C212 C 0.04867(14) 0.01501(12) 0.39333(9) 0.0261(3) Uani 1 1 d . . . .
H21D H -0.0186 0.0423 0.4395 0.031 Uiso 1 1 calc R U . .
H21E H 0.0900 -0.0573 0.3973 0.031 Uiso 1 1 calc R U . .
H21F H 0.0101 0.0248 0.3509 0.031 Uiso 1 1 calc R U . .
C213 C 0.07356(14) 0.22331(11) 0.39232(8) 0.0246(3) Uani 1 1 d . . . .
H21G H 0.1295 0.2651 0.3906 0.030 Uiso 1 1 calc R U . .
H21H H 0.0099 0.2349 0.4410 0.030 Uiso 1 1 calc R U . .
H21I H 0.0291 0.2415 0.3525 0.030 Uiso 1 1 calc R U . .
Si22 Si 0.34588(4) -0.08669(3) 0.25049(2) 0.01722(7) Uani 1 1 d . . . .
C221 C 0.21826(15) -0.11645(12) 0.21186(9) 0.0271(3) Uani 1 1 d . . . .
H22A H 0.2027 -0.0736 0.1701 0.032 Uiso 1 1 calc R U . .
H22B H 0.1379 -0.1033 0.2515 0.032 Uiso 1 1 calc R U . .
H22C H 0.2491 -0.1877 0.1942 0.032 Uiso 1 1 calc R U . .
C222 C 0.50356(14) -0.13474(10) 0.17324(8) 0.0228(3) Uani 1 1 d . . . .
H22D H 0.5191 -0.2056 0.1592 0.027 Uiso 1 1 calc R U . .
H22E H 0.5751 -0.1290 0.1916 0.027 Uiso 1 1 calc R U . .
H22F H 0.4971 -0.0941 0.1294 0.027 Uiso 1 1 calc R U . .
C223 C 0.37635(16) -0.17600(11) 0.32925(9) 0.0276(3) Uani 1 1 d . . . .
H22G H 0.4014 -0.2461 0.3101 0.033 Uiso 1 1 calc R U . .
H22H H 0.2976 -0.1614 0.3702 0.033 Uiso 1 1 calc R U . .
H22I H 0.4457 -0.1661 0.3477 0.033 Uiso 1 1 calc R U . .
C1 C 0.26403(11) 0.26548(9) 0.18894(6) 0.0114(2) Uani 1 1 d . . . .
C2 C 0.20767(11) 0.26886(9) 0.13049(7) 0.0133(2) Uani 1 1 d . . . .
H2 H 0.1552 0.3364 0.1214 0.016 Uiso 1 1 calc R U . .
C3 C 0.21422(12) 0.18331(10) 0.07728(7) 0.0169(2) Uani 1 1 d . . . .
C31 C 0.32874(13) 0.08474(10) 0.07464(8) 0.0191(3) Uani 1 1 d . . . .
H31A H 0.4101 0.1001 0.0591 0.023 Uiso 1 1 calc R U . .
H31B H 0.3281 0.0349 0.0387 0.023 Uiso 1 1 calc R U . .
H31C H 0.3199 0.0572 0.1244 0.023 Uiso 1 1 calc R U . .
C32 C 0.08482(14) 0.15855(12) 0.10612(10) 0.0300(3) Uani 1 1 d . . . .
H32A H 0.0774 0.1355 0.1571 0.036 Uiso 1 1 calc R U . .
H32B H 0.0838 0.1053 0.0733 0.036 Uiso 1 1 calc R U . .
H32C H 0.0123 0.2194 0.1060 0.036 Uiso 1 1 calc R U . .
C33 C 0.22277(16) 0.22326(12) -0.00344(8) 0.0286(3) Uani 1 1 d . . . .
H33A H 0.1491 0.2839 -0.0020 0.034 Uiso 1 1 calc R U . .
H33B H 0.2216 0.1709 -0.0371 0.034 Uiso 1 1 calc R U . .
H33C H 0.3030 0.2399 -0.0217 0.034 Uiso 1 1 calc R U . .
P1 P 0.21318(3) 0.38537(2) 0.23972(2) 0.01247(6) Uani 1 1 d . . . .
C30 C 0.11485(12) 0.50282(9) 0.20857(7) 0.0128(2) Uani 1 1 d . . . .
H30 H 0.0955 0.5498 0.2514 0.015 Uiso 1 1 calc R U . .
Si31 Si -0.05935(3) 0.50809(3) 0.20500(2) 0.01436(7) Uani 1 1 d . . . .
C311 C -0.11382(13) 0.41006(11) 0.26653(8) 0.0214(3) Uani 1 1 d . . . .
H31D H -0.1137 0.4230 0.3182 0.026 Uiso 1 1 calc R U . .
H31E H -0.0548 0.3424 0.2484 0.026 Uiso 1 1 calc R U . .
H31F H -0.2011 0.4142 0.2647 0.026 Uiso 1 1 calc R U . .
C312 C -0.17294(14) 0.63927(11) 0.24145(8) 0.0243(3) Uani 1 1 d . . . .
H31G H -0.2619 0.6414 0.2459 0.029 Uiso 1 1 calc R U . .
H31H H -0.1514 0.6894 0.2066 0.029 Uiso 1 1 calc R U . .
H31I H -0.1640 0.6546 0.2907 0.029 Uiso 1 1 calc R U . .
C313 C -0.07503(14) 0.48992(11) 0.10657(8) 0.0228(3) Uani 1 1 d . . . .
H31J H -0.1663 0.5065 0.1078 0.027 Uiso 1 1 calc R U . .
H31K H -0.0298 0.4194 0.0883 0.027 Uiso 1 1 calc R U . .
H31L H -0.0370 0.5345 0.0731 0.027 Uiso 1 1 calc R U . .
Si32 Si 0.21603(3) 0.56293(3) 0.12953(2) 0.01567(7) Uani 1 1 d . . . .
C321 C 0.35413(14) 0.57982(11) 0.16301(9) 0.0246(3) Uani 1 1 d . . . .
H32D H 0.4023 0.6144 0.1255 0.030 Uiso 1 1 calc R U . .
H32E H 0.4116 0.5135 0.1704 0.030 Uiso 1 1 calc R U . .
H32F H 0.3196 0.6203 0.2104 0.030 Uiso 1 1 calc R U . .
C322 C 0.28616(16) 0.48203(12) 0.03874(8) 0.0276(3) Uani 1 1 d . . . .
H32G H 0.2163 0.4706 0.0217 0.033 Uiso 1 1 calc R U . .
H32H H 0.3453 0.4170 0.0471 0.033 Uiso 1 1 calc R U . .
H32I H 0.3330 0.5168 0.0006 0.033 Uiso 1 1 calc R U . .
C323 C 0.10691(15) 0.69139(11) 0.11303(10) 0.0282(3) Uani 1 1 d . . . .
H32J H 0.1578 0.7267 0.0780 0.034 Uiso 1 1 calc R U . .
H32K H 0.0668 0.7313 0.1606 0.034 Uiso 1 1 calc R U . .
H32L H 0.0398 0.6825 0.0920 0.034 Uiso 1 1 calc R U . .
C4 C 0.28691(11) 0.38572(9) 0.31038(6) 0.0112(2) Uani 1 1 d . . . .
S1 S 0.38769(3) 0.26835(2) 0.33152(2) 0.01324(6) Uani 1 1 d . . . .
C5 C 0.26843(12) 0.47880(9) 0.35751(6) 0.0120(2) Uani 1 1 d . . . .
C51 C 0.13565(12) 0.55798(9) 0.37794(6) 0.0124(2) Uani 1 1 d . . . .
C52 C 0.02506(12) 0.52805(9) 0.41042(7) 0.0146(2) Uani 1 1 d . . . .
H52 H 0.0347 0.4564 0.4178 0.017 Uiso 1 1 calc R U . .
C53 C -0.09951(13) 0.60121(10) 0.43232(7) 0.0193(3) Uani 1 1 d . . . .
H53 H -0.1748 0.5800 0.4558 0.023 Uiso 1 1 calc R U . .
C54 C -0.11456(13) 0.70441(11) 0.42025(8) 0.0219(3) Uani 1 1 d . . . .
H54 H -0.2002 0.7548 0.4354 0.026 Uiso 1 1 calc R U . .
C55 C -0.00573(14) 0.73486(10) 0.38632(8) 0.0208(3) Uani 1 1 d . . . .
H55 H -0.0165 0.8062 0.3769 0.025 Uiso 1 1 calc R U . .
C56 C 0.11918(12) 0.66223(9) 0.36579(7) 0.0162(2) Uani 1 1 d . . . .
H56 H 0.1943 0.6840 0.3432 0.019 Uiso 1 1 calc R U . .
C6 C 0.37282(12) 0.48611(9) 0.37978(7) 0.0138(2) Uani 1 1 d . . . .
H6 H 0.4534 0.4313 0.3601 0.017 Uiso 1 1 calc R U . .
C61 C 0.38201(12) 0.56500(9) 0.42940(7) 0.0136(2) Uani 1 1 d . . . .
C62 C 0.27944(13) 0.61942(10) 0.49095(7) 0.0177(2) Uani 1 1 d . . . .
H62 H 0.1960 0.6074 0.5016 0.021 Uiso 1 1 calc R U . .
C63 C 0.29722(14) 0.69052(11) 0.53662(8) 0.0212(3) Uani 1 1 d . . . .
H63 H 0.2263 0.7268 0.5788 0.025 Uiso 1 1 calc R U . .
C64 C 0.41678(14) 0.70960(10) 0.52178(8) 0.0218(3) Uani 1 1 d . . . .
H64 H 0.4282 0.7599 0.5528 0.026 Uiso 1 1 calc R U . .
C65 C 0.51935(13) 0.65544(10) 0.46185(8) 0.0214(3) Uani 1 1 d . . . .
H65 H 0.6024 0.6681 0.4514 0.026 Uiso 1 1 calc R U . .
C66 C 0.50316(12) 0.58298(10) 0.41678(8) 0.0179(2) Uani 1 1 d . . . .
H66 H 0.5760 0.5445 0.3763 0.021 Uiso 1 1 calc R U . .

loop_
_atom_site_aniso_label
_atom_site_aniso_U_11
_atom_site_aniso_U_22
_atom_site_aniso_U_33
_atom_site_aniso_U_23
_atom_site_aniso_U_13
_atom_site_aniso_U_12
Al1 0.01051(15) 0.00916(16) 0.01093(16) -0.00020(12) -0.00236(13) -0.00282(12)
C10 0.0120(5) 0.0111(5) 0.0147(5) -0.0009(4) -0.0031(4) -0.0035(4)
Si11 0.01297(15) 0.01653(17) 0.01612(16) 0.00192(12) -0.00201(13) -0.00627(12)
C111 0.0140(6) 0.0373(8) 0.0244(7) 0.0042(6) -0.0020(5) -0.0090(5)
C112 0.0169(6) 0.0308(7) 0.0211(6) 0.0084(5) -0.0038(5) -0.0076(5)
C113 0.0442(9) 0.0203(7) 0.0305(8) 0.0035(6) -0.0057(7) -0.0165(6)
Si12 0.01332(15) 0.01556(17) 0.01995(17) 0.00126(13) -0.00635(13) -0.00142(12)
C121 0.0311(8) 0.0300(8) 0.0254(7) 0.0107(6) -0.0098(6) -0.0074(6)
C122 0.0205(6) 0.0285(7) 0.0302(7) -0.0019(6) -0.0122(6) -0.0065(5)
C123 0.0209(7) 0.0204(7) 0.0367(8) 0.0001(6) -0.0095(6) 0.0016(5)
C20 0.0219(6) 0.0155(6) 0.0184(6) -0.0002(4) -0.0008(5) -0.0088(5)
Si21 0.01525(16) 0.01638(17) 0.01358(15) 0.00269(12) -0.00083(13) -0.00617(12)
C211 0.0243(7) 0.0229(7) 0.0198(6) 0.0004(5) -0.0061(5) -0.0046(5)
C212 0.0231(7) 0.0320(8) 0.0260(7) 0.0069(6) -0.0038(6) -0.0150(6)
C213 0.0210(6) 0.0224(7) 0.0223(7) 0.0035(5) 0.0030(5) -0.0026(5)
Si22 0.02109(17) 0.01163(16) 0.02011(17) 0.00056(12) -0.00404(14) -0.00782(13)
C221 0.0295(7) 0.0237(7) 0.0323(8) -0.0014(6) -0.0090(6) -0.0133(6)
C222 0.0245(7) 0.0131(6) 0.0280(7) -0.0037(5) -0.0028(6) -0.0048(5)
C223 0.0328(8) 0.0191(7) 0.0338(8) 0.0090(6) -0.0114(7) -0.0106(6)
C1 0.0115(5) 0.0105(5) 0.0118(5) -0.0011(4) -0.0018(4) -0.0039(4)
C2 0.0119(5) 0.0140(5) 0.0127(5) -0.0019(4) -0.0024(4) -0.0028(4)
C3 0.0139(5) 0.0202(6) 0.0164(6) -0.0071(4) -0.0057(5) -0.0027(4)
C31 0.0169(6) 0.0181(6) 0.0212(6) -0.0071(5) -0.0047(5) -0.0034(5)
C32 0.0157(6) 0.0297(8) 0.0454(9) -0.0162(7) -0.0064(6) -0.0077(5)
C33 0.0323(8) 0.0332(8) 0.0164(6) -0.0079(5) -0.0126(6) 0.0012(6)
P1 0.01671(14) 0.00921(14) 0.01241(14) -0.00038(10) -0.00774(11) -0.00208(11)
C30 0.0155(5) 0.0102(5) 0.0125(5) 0.0004(4) -0.0061(4) -0.0016(4)
Si31 0.01399(15) 0.01520(16) 0.01295(15) 0.00063(12) -0.00522(12) -0.00187(12)
C311 0.0193(6) 0.0233(7) 0.0221(6) 0.0034(5) -0.0056(5) -0.0075(5)
C312 0.0203(6) 0.0212(7) 0.0261(7) -0.0018(5) -0.0075(5) 0.0025(5)
C313 0.0216(6) 0.0289(7) 0.0178(6) 0.0002(5) -0.0101(5) -0.0036(5)
Si32 0.01722(16) 0.01372(16) 0.01539(16) 0.00388(12) -0.00488(13) -0.00372(12)
C321 0.0218(7) 0.0278(7) 0.0275(7) 0.0076(6) -0.0077(6) -0.0120(5)
C322 0.0353(8) 0.0286(8) 0.0162(6) 0.0020(5) -0.0009(6) -0.0113(6)
C323 0.0251(7) 0.0196(7) 0.0388(8) 0.0142(6) -0.0102(6) -0.0054(5)
C4 0.0120(5) 0.0111(5) 0.0104(5) 0.0001(4) -0.0035(4) -0.0031(4)
S1 0.01625(13) 0.01025(13) 0.01357(13) -0.00065(10) -0.00791(11) -0.00126(10)
C5 0.0151(5) 0.0105(5) 0.0101(5) -0.0004(4) -0.0028(4) -0.0036(4)
C51 0.0143(5) 0.0128(5) 0.0101(5) -0.0020(4) -0.0041(4) -0.0031(4)
C52 0.0163(6) 0.0148(6) 0.0121(5) -0.0006(4) -0.0029(4) -0.0047(4)
C53 0.0153(6) 0.0222(6) 0.0178(6) -0.0033(5) -0.0009(5) -0.0045(5)
C54 0.0173(6) 0.0206(6) 0.0233(7) -0.0068(5) -0.0051(5) 0.0012(5)
C55 0.0241(6) 0.0121(6) 0.0250(7) -0.0037(5) -0.0087(5) -0.0018(5)
C56 0.0178(6) 0.0133(6) 0.0187(6) -0.0018(4) -0.0060(5) -0.0053(4)
C6 0.0151(5) 0.0125(5) 0.0137(5) -0.0008(4) -0.0039(4) -0.0037(4)
C61 0.0160(5) 0.0125(5) 0.0146(5) 0.0009(4) -0.0076(4) -0.0049(4)
C62 0.0189(6) 0.0202(6) 0.0165(6) -0.0020(5) -0.0056(5) -0.0088(5)
C63 0.0243(7) 0.0225(7) 0.0178(6) -0.0053(5) -0.0069(5) -0.0069(5)
C64 0.0281(7) 0.0173(6) 0.0256(7) -0.0016(5) -0.0153(6) -0.0082(5)
C65 0.0193(6) 0.0213(7) 0.0298(7) 0.0013(5) -0.0134(6) -0.0095(5)
C66 0.0148(6) 0.0177(6) 0.0221(6) -0.0001(5) -0.0074(5) -0.0043(4)

loop_
_atom_type_symbol
_atom_type_description
_atom_type_scat_dispersion_real
_atom_type_scat_dispersion_imag
_atom_type_scat_source
C C 0.0033 0.0016 'International Tables Vol C Tables 4.2.6.8 and 6.1.1.4'
H H 0.0000 0.0000 'International Tables Vol C Tables 4.2.6.8 and 6.1.1.4'
Al Al 0.0645 0.0514 'International Tables Vol C Tables 4.2.6.8 and 6.1.1.4'
P P 0.1023 0.0942 'International Tables Vol C Tables 4.2.6.8 and 6.1.1.4'
S S 0.1246 0.1234 'International Tables Vol C Tables 4.2.6.8 and 6.1.1.4'
Si Si 0.0817 0.0704 'International Tables Vol C Tables 4.2.6.8 and 6.1.1.4'

loop_
_geom_angle_atom_site_label_1
_geom_angle_atom_site_label_2
_geom_angle_atom_site_label_3
_geom_angle
C10 Al1 C20 121.25(5)
C10 Al1 C1 117.59(5)
C20 Al1 C1 105.46(5)
C10 Al1 S1 102.33(4)
C20 Al1 S1 113.22(4)
C1 Al1 S1 93.64(4)
Si11 C10 Si12 111.99(6)
Si11 C10 Al1 119.18(6)
Si12 C10 Al1 111.84(6)
Si11 C10 H10 104.0
Si12 C10 H10 104.0
Al1 C10 H10 104.0
C10 Si11 C113 112.81(6)
C10 Si11 C111 110.21(6)
C113 Si11 C111 109.77(7)
C10 Si11 C112 115.23(6)
C113 Si11 C112 105.13(7)
C111 Si11 C112 103.14(7)
Si11 C111 H11A 109.5
Si11 C111 H11B 109.5
H11A C111 H11B 109.5
Si11 C111 H11C 109.5
H11A C111 H11C 109.5
H11B C111 H11C 109.5
Si11 C112 H11D 109.5
Si11 C112 H11E 109.5
H11D C112 H11E 109.5
Si11 C112 H11F 109.5
H11D C112 H11F 109.5
H11E C112 H11F 109.5
Si11 C113 H11G 109.5
Si11 C113 H11H 109.5
H11G C113 H11H 109.5
Si11 C113 H11I 109.5
H11G C113 H11I 109.5
H11H C113 H11I 109.5
C122 Si12 C121 104.91(7)
C122 Si12 C123 107.02(7)
C121 Si12 C123 105.39(7)
C122 Si12 C10 114.12(6)
C121 Si12 C10 112.87(6)
C123 Si12 C10 111.86(6)
Si12 C121 H12A 109.5
Si12 C121 H12B 109.5
H12A C121 H12B 109.5
Si12 C121 H12C 109.5
H12A C121 H12C 109.5
H12B C121 H12C 109.5
Si12 C122 H12D 109.5
Si12 C122 H12E 109.5
H12D C122 H12E 109.5
Si12 C122 H12F 109.5
H12D C122 H12F 109.5
H12E C122 H12F 109.5
Si12 C123 H12G 109.5
Si12 C123 H12H 109.5
H12G C123 H12H 109.5
Si12 C123 H12I 109.5
H12G C123 H12I 109.5
H12H C123 H12I 109.5
Si21 C20 Si22 112.26(7)
Si21 C20 Al1 118.11(7)
Si22 C20 Al1 123.83(7)
Si21 C20 H20 98.0
Si22 C20 H20 98.0
Al1 C20 H20 98.0
C213 Si21 C211 108.00(7)
C213 Si21 C20 110.74(6)
C211 Si21 C20 115.29(6)
C213 Si21 C212 103.27(7)
C211 Si21 C212 107.99(7)
C20 Si21 C212 110.82(7)
Si21 C211 H21A 109.5
Si21 C211 H21B 109.5
H21A C211 H21B 109.5
Si21 C211 H21C 109.5
H21A C211 H21C 109.5
H21B C211 H21C 109.5
Si21 C212 H21D 109.5
Si21 C212 H21E 109.5
H21D C212 H21E 109.5
Si21 C212 H21F 109.5
H21D C212 H21F 109.5
H21E C212 H21F 109.5
Si21 C213 H21G 109.5
Si21 C213 H21H 109.5
H21G C213 H21H 109.5
Si21 C213 H21I 109.5
H21G C213 H21I 109.5
H21H C213 H21I 109.5
C223 Si22 C222 103.11(7)
C223 Si22 C221 107.45(7)
C222 Si22 C221 105.20(7)
C223 Si22 C20 115.35(7)
C222 Si22 C20 116.61(6)
C221 Si22 C20 108.35(7)
Si22 C221 H22A 109.5
Si22 C221 H22B 109.5
H22A C221 H22B 109.5
Si22 C221 H22C 109.5
H22A C221 H22C 109.5
H22B C221 H22C 109.5
Si22 C222 H22D 109.5
Si22 C222 H22E 109.5
H22D C222 H22E 109.5
Si22 C222 H22F 109.5
H22D C222 H22F 109.5
H22E C222 H22F 109.5
Si22 C223 H22G 109.5
Si22 C223 H22H 109.5
H22G C223 H22H 109.5
Si22 C223 H22I 109.5
H22G C223 H22I 109.5
H22H C223 H22I 109.5
C2 C1 P1 112.80(9)
C2 C1 Al1 135.72(9)
P1 C1 Al1 111.39(6)
C1 C2 C3 130.35(11)
C1 C2 H2 114.8
C3 C2 H2 114.8
C2 C3 C31 114.16(10)
C2 C3 C32 106.51(10)
C31 C3 C32 108.81(12)
C2 C3 C33 108.76(11)
C31 C3 C33 109.57(11)
C32 C3 C33 108.89(12)
C3 C31 H31A 109.5
C3 C31 H31B 109.5
H31A C31 H31B 109.5
C3 C31 H31C 109.5
H31A C31 H31C 109.5
H31B C31 H31C 109.5
C3 C32 H32A 109.5
C3 C32 H32B 109.5
H32A C32 H32B 109.5
C3 C32 H32C 109.5
H32A C32 H32C 109.5
H32B C32 H32C 109.5
C3 C33 H33A 109.5
C3 C33 H33B 109.5
H33A C33 H33B 109.5
C3 C33 H33C 109.5
H33A C33 H33C 109.5
H33B C33 H33C 109.5
C4 P1 C1 114.21(6)
C4 P1 C30 121.99(6)
C1 P1 C30 122.88(6)
P1 C30 Si32 112.84(6)
P1 C30 Si31 116.67(6)
Si32 C30 Si31 119.12(6)
P1 C30 H30 101.4
Si32 C30 H30 101.4
Si31 C30 H30 101.4
C311 Si31 C312 109.22(7)
C311 Si31 C313 109.14(7)
C312 Si31 C313 106.07(6)
C311 Si31 C30 110.41(6)
C312 Si31 C30 107.83(6)
C313 Si31 C30 114.00(6)
Si31 C311 H31D 109.5
Si31 C311 H31E 109.5
H31D C311 H31E 109.5
Si31 C311 H31F 109.5
H31D C311 H31F 109.5
H31E C311 H31F 109.5
Si31 C312 H31G 109.5
Si31 C312 H31H 109.5
H31G C312 H31H 109.5
Si31 C312 H31I 109.5
H31G C312 H31I 109.5
H31H C312 H31I 109.5
Si31 C313 H31J 109.5
Si31 C313 H31K 109.5
H31J C313 H31K 109.5
Si31 C313 H31L 109.5
H31J C313 H31L 109.5
H31K C313 H31L 109.5
C322 Si32 C323 109.81(7)
C322 Si32 C321 108.47(7)
C323 Si32 C321 109.42(7)
C322 Si32 C30 112.87(6)
C323 Si32 C30 107.83(6)
C321 Si32 C30 108.39(6)
Si32 C321 H32D 109.5
Si32 C321 H32E 109.5
H32D C321 H32E 109.5
Si32 C321 H32F 109.5
H32D C321 H32F 109.5
H32E C321 H32F 109.5
Si32 C322 H32G 109.5
Si32 C322 H32H 109.5
H32G C322 H32H 109.5
Si32 C322 H32I 109.5
H32G C322 H32I 109.5
H32H C322 H32I 109.5
Si32 C323 H32J 109.5
Si32 C323 H32K 109.5
H32J C323 H32K 109.5
Si32 C323 H32L 109.5
H32J C323 H32L 109.5
H32K C323 H32L 109.5
C5 C4 P1 124.55(8)
C5 C4 S1 117.56(8)
P1 C4 S1 117.85(7)
C4 S1 Al1 102.57(4)
C6 C5 C4 117.94(10)
C6 C5 C51 124.02(11)
C4 C5 C51 118.04(10)
C52 C51 C56 118.84(11)
C52 C51 C5 119.69(11)
C56 C51 C5 121.47(11)
C51 C52 C53 120.65(12)
C51 C52 H52 119.7
C53 C52 H52 119.7
C54 C53 C52 119.97(12)
C54 C53 H53 120.0
C52 C53 H53 120.0
C53 C54 C55 119.91(12)
C53 C54 H54 120.0
C55 C54 H54 120.0
C54 C55 C56 120.25(12)
C54 C55 H55 119.9
C56 C55 H55 119.9
C55 C56 C51 120.35(12)
C55 C56 H56 119.8
C51 C56 H56 119.8
C5 C6 C61 130.00(11)
C5 C6 H6 115.0
C61 C6 H6 115.0
C66 C61 C62 117.94(11)
C66 C61 C6 117.79(11)
C62 C61 C6 124.18(11)
C63 C62 C61 120.70(12)
C63 C62 H62 119.7
C61 C62 H62 119.7
C62 C63 C64 120.51(13)
C62 C63 H63 119.7
C64 C63 H63 119.7
C65 C64 C63 119.37(12)
C65 C64 H64 120.3
C63 C64 H64 120.3
C64 C65 C66 120.49(13)
C64 C65 H65 119.8
C66 C65 H65 119.8
C65 C66 C61 120.93(12)
C65 C66 H66 119.5
C61 C66 H66 119.5

loop_
_geom_bond_atom_site_label_1
_geom_bond_atom_site_label_2
_geom_bond_distance
Al1 C10 2.0025(12)
Al1 C20 2.0128(13)
Al1 C1 2.0539(12)
Al1 S1 2.3671(5)
C10 Si11 1.8677(12)
C10 Si12 1.8838(12)
C10 H10 0.9600
Si11 C113 1.8727(16)
Si11 C111 1.8773(14)
Si11 C112 1.8776(14)
C111 H11A 0.9600
C111 H11B 0.9600
C111 H11C 0.9600
C112 H11D 0.9600
C112 H11E 0.9600
C112 H11F 0.9600
C113 H11G 0.9600
C113 H11H 0.9600
C113 H11I 0.9600
Si12 C122 1.8722(15)
Si12 C121 1.8777(15)
Si12 C123 1.8786(14)
C121 H12A 0.9600
C121 H12B 0.9600
C121 H12C 0.9600
C122 H12D 0.9600
C122 H12E 0.9600
C122 H12F 0.9600
C123 H12G 0.9600
C123 H12H 0.9600
C123 H12I 0.9600
C20 Si21 1.8731(13)
C20 Si22 1.8833(13)
C20 H20 0.9600
Si21 C213 1.8705(14)
Si21 C211 1.8705(14)
Si21 C212 1.8827(15)
C211 H21A 0.9600
C211 H21B 0.9600
C211 H21C 0.9600
C212 H21D 0.9600
C212 H21E 0.9600
C212 H21F 0.9600
C213 H21G 0.9600
C213 H21H 0.9600
C213 H21I 0.9600
Si22 C223 1.8774(15)
Si22 C222 1.8795(14)
Si22 C221 1.8832(15)
C221 H22A 0.9600
C221 H22B 0.9600
C221 H22C 0.9600
C222 H22D 0.9600
C222 H22E 0.9600
C222 H22F 0.9600
C223 H22G 0.9600
C223 H22H 0.9600
C223 H22I 0.9600
C1 C2 1.3555(17)
C1 P1 1.7612(12)
C2 C3 1.5120(17)
C2 H2 0.9600
C3 C31 1.5276(17)
C3 C32 1.5335(19)
C3 C33 1.5367(19)
C31 H31A 0.9600
C31 H31B 0.9600
C31 H31C 0.9600
C32 H32A 0.9600
C32 H32B 0.9600
C32 H32C 0.9600
C33 H33A 0.9600
C33 H33B 0.9600
C33 H33C 0.9600
P1 C4 1.6893(12)
P1 C30 1.8028(12)
C30 Si32 1.9133(13)
C30 Si31 1.9279(13)
C30 H30 0.9600
Si31 C311 1.8619(14)
Si31 C312 1.8637(14)
Si31 C313 1.8697(14)
C311 H31D 0.9600
C311 H31E 0.9600
C311 H31F 0.9600
C312 H31G 0.9600
C312 H31H 0.9600
C312 H31I 0.9600
C313 H31J 0.9600
C313 H31K 0.9600
C313 H31L 0.9600
Si32 C322 1.8600(15)
Si32 C323 1.8604(14)
Si32 C321 1.8640(15)
C321 H32D 0.9600
C321 H32E 0.9600
C321 H32F 0.9600
C322 H32G 0.9600
C322 H32H 0.9600
C322 H32I 0.9600
C323 H32J 0.9600
C323 H32K 0.9600
C323 H32L 0.9600
C4 C5 1.4855(16)
C4 S1 1.7407(12)
C5 C6 1.3522(17)
C5 C51 1.4918(16)
C51 C52 1.3941(17)
C51 C56 1.3960(17)
C52 C53 1.3948(17)
C52 H52 0.9600
C53 C54 1.3843(19)
C53 H53 0.9600
C54 C55 1.386(2)
C54 H54 0.9600
C55 C56 1.3933(17)
C55 H55 0.9600
C56 H56 0.9600
C6 C61 1.4697(16)
C6 H6 0.9600
C61 C66 1.4002(17)
C61 C62 1.4016(17)
C62 C63 1.3872(18)
C62 H62 0.9600
C63 C64 1.387(2)
C63 H63 0.9600
C64 C65 1.383(2)
C64 H64 0.9600
C65 C66 1.3853(18)
C65 H65 0.9600
C66 H66 0.9600

loop_
_geom_torsion_atom_site_label_1
_geom_torsion_atom_site_label_2
_geom_torsion_atom_site_label_3
_geom_torsion_atom_site_label_4
_geom_torsion
Si12 C10 Si11 C113 -71.11(9)
Al1 C10 Si11 C113 62.12(9)
Si12 C10 Si11 C111 51.97(8)
Al1 C10 Si11 C111 -174.79(7)
Si12 C10 Si11 C112 168.14(6)
Al1 C10 Si11 C112 -58.62(9)
Si11 C10 Si12 C122 39.92(9)
Al1 C10 Si12 C122 -96.82(8)
Si11 C10 Si12 C121 159.58(7)
Al1 C10 Si12 C121 22.83(9)
Si11 C10 Si12 C123 -81.76(8)
Al1 C10 Si12 C123 141.50(7)
Si22 C20 Si21 C213 -160.07(7)
Al1 C20 Si21 C213 45.69(10)
Si22 C20 Si21 C211 76.95(9)
Al1 C20 Si21 C211 -77.30(9)
Si22 C20 Si21 C212 -46.08(9)
Al1 C20 Si21 C212 159.68(7)
Si21 C20 Si22 C223 -35.36(10)
Al1 C20 Si22 C223 117.17(9)
Si21 C20 Si22 C222 -156.55(7)
Al1 C20 Si22 C222 -4.03(11)
Si21 C20 Si22 C221 85.08(9)
Al1 C20 Si22 C221 -122.39(9)
P1 C1 C2 C3 -174.20(11)
Al1 C1 C2 C3 1.8(2)
C1 C2 C3 C31 -18.38(19)
C1 C2 C3 C32 101.72(15)
C1 C2 C3 C33 -141.07(14)
C2 C1 P1 C4 -177.19(9)
Al1 C1 P1 C4 5.81(8)
C2 C1 P1 C30 -8.03(12)
Al1 C1 P1 C30 174.97(5)
C4 P1 C30 Si32 88.63(8)
C1 P1 C30 Si32 -79.71(8)
C4 P1 C30 Si31 -127.99(7)
C1 P1 C30 Si31 63.67(9)
C1 P1 C4 C5 175.24(9)
C30 P1 C4 C5 5.97(13)
C1 P1 C4 S1 -6.81(9)
C30 P1 C4 S1 -176.08(6)
C5 C4 S1 Al1 -177.64(8)
P1 C4 S1 Al1 4.26(8)
P1 C4 C5 C6 -144.67(10)
S1 C4 C5 C6 37.37(14)
P1 C4 C5 C51 35.87(15)
S1 C4 C5 C51 -142.10(9)
C6 C5 C51 C52 -128.27(13)
C4 C5 C51 C52 51.16(15)
C6 C5 C51 C56 51.25(17)
C4 C5 C51 C56 -129.32(12)
C56 C51 C52 C53 -1.71(18)
C5 C51 C52 C53 177.83(11)
C51 C52 C53 C54 1.49(19)
C52 C53 C54 C55 0.1(2)
C53 C54 C55 C56 -1.4(2)
C54 C55 C56 C51 1.1(2)
C52 C51 C56 C55 0.40(18)
C5 C51 C56 C55 -179.13(11)
C4 C5 C6 C61 -176.21(11)
C51 C5 C6 C61 3.2(2)
C5 C6 C61 C66 -151.13(13)
C5 C6 C61 C62 32.4(2)
C66 C61 C62 C63 1.47(19)
C6 C61 C62 C63 177.96(12)
C61 C62 C63 C64 0.5(2)
C62 C63 C64 C65 -1.3(2)
C63 C64 C65 C66 0.2(2)
C64 C65 C66 C61 1.8(2)
C62 C61 C66 C65 -2.61(19)
C6 C61 C66 C65 -179.34(12)
